data_4337115
loop_
_publ_author_name
'Aliev, A.'
'Endara, D.'
'Huv\'e, M'
'Colmont, M.'
'Roussel, P.'
'Delevoye, L.'
'Tran, T. T.'
'Halasyamani, P. S.'
'Mentr\'e, O'

_publ_section_title
;
 Labile Degree of Disorder in Bismuth-Oxophosphate Compounds: Illustration
 through Three New Structural Types.
;
_journal_issue 2
_journal_name_full 'Inorganic chemistry'
_journal_page_first 861
_journal_page_last 871
_journal_paper_doi 10.1021/ic402930d
_journal_volume 53
_journal_year 2014
_chemical_formula_sum 'Bi3.56 K1.319 O11 P2'
_chemical_formula_weight 1033.5
_space_group_IT_number 114
_symmetry_cell_setting tetragonal
_symmetry_Int_Tables_number 114
_symmetry_space_group_name_Hall 'P -4 2n'
_symmetry_space_group_name_H-M 'P -4 21 c'
_cell_angle_alpha 90
_cell_angle_beta 90
_cell_angle_gamma 90
_cell_formula_units_Z 4
_cell_length_a 13.7008(2)
_cell_length_b 13.7008(2)
_cell_length_c 5.66330(10)
_cell_measurement_temperature 293
_cell_volume 1063.07(3)
_diffrn_ambient_temperature 293
_diffrn_measured_fraction_theta_full 0.98
_diffrn_measured_fraction_theta_max 0.96
_diffrn_radiation_probe x-ray
_diffrn_radiation_source 'X-ray tube'
_diffrn_radiation_type 'Mo K\a'
_diffrn_radiation_wavelength 0.71073
_diffrn_reflns_av_R_equivalents 0.0537
_diffrn_reflns_av_sigmaI/netI 0.0279
_diffrn_reflns_limit_h_max 23
_diffrn_reflns_limit_h_min -22
_diffrn_reflns_limit_k_max 22
_diffrn_reflns_limit_k_min -21
_diffrn_reflns_limit_l_max 9
_diffrn_reflns_limit_l_min -7
_diffrn_reflns_number 32075
_diffrn_reflns_theta_full 37.15
_diffrn_reflns_theta_max 37.62
_diffrn_reflns_theta_min 2.1
_exptl_absorpt_coefficient_mu 59.635
_exptl_absorpt_correction_T_max 0.7478
_exptl_absorpt_correction_T_min 0.2589
_exptl_absorpt_correction_type multi-scan
_exptl_absorpt_process_details 'Bruker (2002). Bruker AXS Inc.'
_exptl_crystal_density_diffrn 6.4552
_exptl_crystal_F_000 1754
_exptl_crystal_size_max 0.328
_exptl_crystal_size_mid 0.068
_exptl_crystal_size_min 0.051
_refine_diff_density_max 3.29
_refine_diff_density_min -2.80
_refine_ls_abs_structure_details '  1126 of Friedel pairs used in the refinement'
_refine_ls_extinction_coef 1800(40)
_refine_ls_extinction_method 'B-C type 1 Gaussian isotropic (Becker & Coppens, 1974)'
_refine_ls_goodness_of_fit_gt 2.20
_refine_ls_goodness_of_fit_ref 3.42
_refine_ls_number_constraints 10
_refine_ls_number_parameters 88
_refine_ls_number_reflns 2677
_refine_ls_number_restraints 0
_refine_ls_R_factor_all 0.0419
_refine_ls_R_factor_gt 0.0314
_refine_ls_shift/su_max 0.0357
_refine_ls_shift/su_mean 0.0028
_refine_ls_structure_factor_coef F
_refine_ls_weighting_scheme unit
_refine_ls_wR_factor_gt 0.0364
_refine_ls_wR_factor_ref 0.0618
_reflns_number_gt 2261
_reflns_number_total 2677
_reflns_threshold_expression I>3\s(I)
_cod_data_source_file ic402930d_si_004.cif
_cod_data_source_block I
_cod_depositor_comments
;
The following automatic conversions were performed:

'_diffrn_radiation_probe' value 'X-ray' changed to 'x-ray' according
to
/usr/data/users/saulius/automatic-downloads/current/ACS/lib/dictionaries/cif_core.dic
dictionary named 'cif_core.dic' version 2.4.2 from
2011-04-26.

'_exptl_absorpt_correction_type' value 'Multi-scan'
changed to 'multi-scan' according to
/usr/data/users/saulius/automatic-downloads/current/ACS/lib/dictionaries/cif_core.dic
dictionary named 'cif_core.dic' version 2.4.2 from 2011-04-26.

Automatic conversion script
Id: cif_fix_values 2281 2013-09-26 08:29:07Z andrius 

The following automatic conversions were performed:

data name '_atom_site_site_symmetry_mutiplicity' was replaced with
'_atom_site_site_symmetry_multiplicity' as specified in the
replacement file 'data/replacement-values/replacement_tags.lst'.

Automatic conversion script
Id: cif_correct_tags 9268 2022-04-12 08:56:07Z antanas 
;
_cod_original_sg_symbol_Hall 'P -4;2n'
_cod_database_code 4337115

loop_
_symmetry_equiv_pos_site_id
_symmetry_equiv_pos_as_xyz
1 x,y,z
2 -x,-y,z
3 y,-x,-z
4 -y,x,-z
5 -x+1/2,y+1/2,-z+1/2
6 x+1/2,-y+1/2,-z+1/2
7 -y+1/2,-x+1/2,z+1/2
8 y+1/2,x+1/2,z+1/2

loop_
_atom_site_label
_atom_site_type_symbol
_atom_site_fract_x
_atom_site_fract_y
_atom_site_fract_z
_atom_site_adp_type
_atom_site_U_iso_or_equiv
_atom_site_site_symmetry_multiplicity
_atom_site_occupancy
_atom_site_calc_flag
Bi1 Bi 0.34845(6) -0.26957(5) 0.20446(18) Uani 0.01669(16) 8 0.78 d
K1 K 0.3537(16) -0.2922(13) 0.221(4) Uani 0.01669(16) 8 0.22 d
Bi2 Bi 0.36448(4) -0.00278(4) 0.21969(10) Uani 0.01768(12) 8 1 d
K2a K 0.5 0.5 0.198(6) Uani 0.063(5) 4 0.4414 d
K2b K 0.5 0.5 0.419(5) Uani 0.063(5) 4 0.4381 d
P1 P 0.4102(3) 0.2725(3) 0.2877(8) Uani 0.0168(8) 8 1 d
O1 O 0.479(2) 0.304(3) 0.098(4) Uani 0.079(11) 8 1 d
O2 O 0.419(2) 0.1645(13) 0.354(4) Uani 0.075(10) 8 1 d
O3 O 0.3083(13) 0.293(2) 0.201(5) Uani 0.085(11) 8 1 d
O4 O 0.431(3) 0.3264(19) 0.509(5) Uani 0.096(14) 8 1 d
O5 O 0.3488(12) -0.1330(11) -0.025(3) Uani 0.031(4) 8 1 d
O6 O 0.5 0 0.027(3) Uani 0.020(4) 4 1 d

loop_
_atom_site_aniso_label
_atom_site_aniso_type_symbol
_atom_site_aniso_U_11
_atom_site_aniso_U_22
_atom_site_aniso_U_33
_atom_site_aniso_U_12
_atom_site_aniso_U_13
_atom_site_aniso_U_23
Bi1 Bi 0.0163(3) 0.0145(3) 0.0193(3) -0.0015(3) 0.0022(2) 0.0012(3)
K1 K 0.0163(3) 0.0145(3) 0.0193(3) -0.0015(3) 0.0022(2) 0.0012(3)
Bi2 Bi 0.0157(2) 0.0185(2) 0.0188(2) -0.00200(17) 0.00475(17) -0.0015(2)
K2a K 0.060(7) 0.025(4) 0.104(12) 0.001(5) 0 0
K2b K 0.060(7) 0.025(4) 0.104(12) 0.001(5) 0 0
P1 P 0.0137(13) 0.0177(14) 0.0189(15) 0.0014(11) 0.0012(13) 0.0020(14)
O1 O 0.064(16) 0.14(3) 0.039(10) -0.027(16) 0.016(10) 0.031(14)
O2 O 0.14(2) 0.019(7) 0.061(14) 0.001(10) -0.053(16) 0.003(8)
O3 O 0.022(7) 0.15(3) 0.079(16) 0.022(11) -0.007(10) 0.06(2)
O4 O 0.18(4) 0.045(14) 0.061(16) 0.006(18) -0.04(2) -0.020(12)
O5 O 0.040(8) 0.028(7) 0.026(6) -0.008(6) 0.000(6) -0.006(5)
O6 O 0.012(6) 0.031(8) 0.018(6) -0.002(5) 0 0

loop_
_atom_type_symbol
_atom_type_scat_dispersion_real
_atom_type_scat_dispersion_imag
_atom_type_scat_source
_atom_type_scat_Cromer_Mann_a1
_atom_type_scat_Cromer_Mann_b1
_atom_type_scat_Cromer_Mann_a2
_atom_type_scat_Cromer_Mann_b2
_atom_type_scat_Cromer_Mann_a3
_atom_type_scat_Cromer_Mann_b3
_atom_type_scat_Cromer_Mann_a4
_atom_type_scat_Cromer_Mann_b4
_atom_type_scat_Cromer_Mann_c
Bi -4.1077 10.2566 'International Tables Vol C tables 4.2.6.8 and 6.1.1.4' 33.3689 0.704 12.951 2.9238 16.5877 8.7937 6.4692 48.0093 13.5782
K 0.2009 0.2494 'International Tables Vol C tables 4.2.6.8 and 6.1.1.4' 8.2186 12.7949 7.4398 0.7748 1.0519 213.186996 0.8659 41.684101 1.4228
O 0.0106 0.0060 'International Tables Vol C tables 4.2.6.8 and 6.1.1.4' 3.0485 13.2771 2.2868 5.7011 1.5463 0.3239 0.867 32.908901 0.2508
P 0.1023 0.0942 'International Tables Vol C tables 4.2.6.8 and 6.1.1.4' 6.4345 1.9067 4.1791 27.157 1.78 0.526 1.4908 68.164497 1.1149

loop_
_geom_angle_atom_site_label_1
_geom_angle_atom_site_label_2
_geom_angle_atom_site_label_3
_geom_angle_site_symmetry_1
_geom_angle_site_symmetry_3
_geom_angle
Bi1 Bi1 Bi1 8_544 8_545 102.15(3)
Bi1 Bi1 K1 8_544 . 137(4)
Bi1 Bi1 K1 8_544 8_544 4.9(3)
Bi1 Bi1 K1 8_544 8_545 99.9(3)
Bi1 Bi1 Bi2 8_544 . 66.52(2)
Bi1 Bi1 K2a 8_544 1_545 127.4(5)
Bi1 Bi1 K2b 8_544 1_545 145.5(4)
Bi1 Bi1 K2b 8_544 3_556 156.7(3)
Bi1 Bi1 O3 8_544 5_545 67.2(7)
Bi1 Bi1 O5 8_544 . 36.1(4)
Bi1 Bi1 O5 8_544 8_545 105.1(4)
Bi1 Bi1 K1 8_545 . 107(4)
Bi1 Bi1 K1 8_545 8_544 98.0(3)
Bi1 Bi1 K1 8_545 8_545 3.3(3)
Bi1 Bi1 Bi2 8_545 . 64.21(2)
Bi1 Bi1 K2a 8_545 1_545 128.6(5)
Bi1 Bi1 K2b 8_545 1_545 110.4(4)
Bi1 Bi1 K2b 8_545 3_556 98.8(3)
Bi1 Bi1 O3 8_545 5_545 42.4(7)
Bi1 Bi1 O5 8_545 . 94.5(4)
Bi1 Bi1 O5 8_545 8_545 36.7(4)
K1 Bi1 K1 . 8_544 138(4)
K1 Bi1 K1 . 8_545 108(4)
K1 Bi1 Bi2 . . 156(4)
K1 Bi1 K2a . 1_545 26(4)
K1 Bi1 K2b . 1_545 19(4)
K1 Bi1 K2b . 3_556 23(4)
K1 Bi1 O3 . 5_545 118(4)
K1 Bi1 O5 . . 158(4)
K1 Bi1 O5 . 8_545 117(4)
K1 Bi1 K1 8_544 8_545 95.7(5)
K1 Bi1 Bi2 8_544 . 66.3(3)
K1 Bi1 K2a 8_544 1_545 130.6(6)
K1 Bi1 K2b 8_544 1_545 148.3(5)
K1 Bi1 K2b 8_544 3_556 158.8(4)
K1 Bi1 O3 8_544 5_545 62.4(8)
K1 Bi1 O5 8_544 . 38.3(5)
K1 Bi1 O5 8_544 8_545 103.4(5)
K1 Bi1 Bi2 8_545 . 65.1(3)
K1 Bi1 K2a 8_545 1_545 130.0(6)
K1 Bi1 K2b 8_545 1_545 112.0(5)
K1 Bi1 K2b 8_545 3_556 100.6(5)
K1 Bi1 O3 8_545 5_545 39.2(7)
K1 Bi1 O5 8_545 . 94.2(5)
K1 Bi1 O5 8_545 8_545 39.5(5)
Bi2 Bi1 K2a . 1_545 143.23(3)
Bi2 Bi1 K2b . 1_545 139.05(16)
Bi2 Bi1 K2b . 3_556 133.29(19)
Bi2 Bi1 O3 . 5_545 71.7(8)
Bi2 Bi1 O5 . . 36.2(4)
Bi2 Bi1 O5 . 8_545 42.0(4)
K2a Bi1 K2b 1_545 1_545 18.4(7)
K2a Bi1 K2b 1_545 3_556 30.1(6)
K2a Bi1 O3 1_545 5_545 143.4(8)
K2a Bi1 O5 1_545 . 132.8(6)
K2a Bi1 O5 1_545 8_545 123.2(6)
K2b Bi1 K2b 1_545 3_556 11.7(5)
K2b Bi1 O3 1_545 5_545 133.9(8)
K2b Bi1 O5 1_545 . 145.8(5)
K2b Bi1 O5 1_545 8_545 107.8(5)
K2b Bi1 O3 3_556 5_545 125.9(8)
K2b Bi1 O5 3_556 . 151.3(4)
K2b Bi1 O5 3_556 8_545 97.8(5)
O3 Bi1 O5 5_545 . 80.3(9)
O3 Bi1 O5 5_545 8_545 71.7(8)
O5 Bi1 O5 . 8_545 78.2(6)
Bi1 K1 Bi1 . 8_544 40(4)
Bi1 K1 Bi1 . 8_545 68(4)
Bi1 K1 K1 . 8_544 39(4)
Bi1 K1 K1 . 8_545 68(4)
Bi1 K1 Bi2 . . 22(4)
Bi1 K1 Bi2 . 5_545 121(4)
Bi1 K1 Bi2 . 8_544 54(4)
Bi1 K1 Bi2 . 8_545 79(4)
Bi1 K1 K2a . 1_545 151(4)
Bi1 K1 K2a . 3_555 125(4)
Bi1 K1 K2a . 3_556 147(4)
Bi1 K1 K2b . 1_545 159(4)
Bi1 K1 K2b . 3_556 156(4)
Bi1 K1 P1 . 2_655 100(4)
Bi1 K1 P1 . 3_555 97(4)
Bi1 K1 P1 . 3_556 127(4)
Bi1 K1 O1 . 2_655 101(4)
Bi1 K1 O3 . 3_555 75(4)
Bi1 K1 O3 . 5_545 55(4)
Bi1 K1 O4 . 3_556 150(5)
Bi1 K1 O5 . . 19(4)
Bi1 K1 O5 . 8_545 56(4)
Bi1 K1 Bi1 8_544 8_545 95.7(4)
Bi1 K1 K1 8_544 8_544 4.5(3)
Bi1 K1 K1 8_544 8_545 93.9(5)
Bi1 K1 Bi2 8_544 . 61.3(3)
Bi1 K1 Bi2 8_544 5_545 95.3(5)
Bi1 K1 Bi2 8_544 8_544 54.8(3)
Bi1 K1 Bi2 8_544 8_545 118.2(4)
Bi1 K1 K2a 8_544 1_545 128.8(9)
Bi1 K1 K2a 8_544 3_555 96.8(6)
Bi1 K1 K2a 8_544 3_556 173.2(6)
Bi1 K1 K2b 8_544 1_545 148.7(8)
Bi1 K1 K2b 8_544 3_556 161.0(7)
Bi1 K1 P1 8_544 2_655 118.4(6)
Bi1 K1 P1 8_544 3_555 58.0(4)
Bi1 K1 P1 8_544 3_556 135.1(6)
Bi1 K1 O1 8_544 2_655 103.3(10)
Bi1 K1 O3 8_544 3_555 36.2(5)
Bi1 K1 O3 8_544 5_545 61.6(8)
Bi1 K1 O4 8_544 3_556 141.4(10)
Bi1 K1 O5 8_544 . 33.6(5)
Bi1 K1 O5 8_544 8_545 94.9(7)
Bi1 K1 K1 8_545 8_544 92.0(5)
Bi1 K1 K1 8_545 8_545 3.2(3)
Bi1 K1 Bi2 8_545 . 60.3(3)
Bi1 K1 Bi2 8_545 5_545 88.5(5)
Bi1 K1 Bi2 8_545 8_544 117.1(5)
Bi1 K1 Bi2 8_545 8_545 55.8(3)
Bi1 K1 K2a 8_545 1_545 135.0(9)
Bi1 K1 K2a 8_545 3_555 166.6(7)
Bi1 K1 K2a 8_545 3_556 89.5(6)
Bi1 K1 K2b 8_545 1_545 115.1(8)
Bi1 K1 K2b 8_545 3_556 102.5(7)
Bi1 K1 P1 8_545 2_655 108.6(6)
Bi1 K1 P1 8_545 3_555 134.2(6)
Bi1 K1 P1 8_545 3_556 60.0(4)
Bi1 K1 O1 8_545 2_655 132.6(10)
Bi1 K1 O3 8_545 3_555 125.8(10)
Bi1 K1 O3 8_545 5_545 41.0(7)
Bi1 K1 O4 8_545 3_556 82.9(10)
Bi1 K1 O5 8_545 . 87.0(6)
Bi1 K1 O5 8_545 8_545 35.7(5)
K1 K1 K1 8_544 8_545 90.1(6)
K1 K1 Bi2 8_544 . 61.2(4)
K1 K1 Bi2 8_544 5_545 92.5(5)
K1 K1 Bi2 8_544 8_544 58.9(4)
K1 K1 Bi2 8_544 8_545 118.1(5)
K1 K1 K2a 8_544 1_545 132.0(9)
K1 K1 K2a 8_544 3_555 100.2(7)
K1 K1 K2a 8_544 3_556 172.8(6)
K1 K1 K2b 8_544 1_545 151.6(8)
K1 K1 K2b 8_544 3_556 163.4(8)
K1 K1 P1 8_544 2_655 122.3(7)
K1 K1 P1 8_544 3_555 59.2(5)
K1 K1 P1 8_544 3_556 130.7(7)
K1 K1 O1 8_544 2_655 107.8(10)
K1 K1 O3 8_544 3_555 38.2(6)
K1 K1 O3 8_544 5_545 57.1(8)
K1 K1 O4 8_544 3_556 138.3(10)
K1 K1 O5 8_544 . 35.5(6)
K1 K1 O5 8_544 8_545 93.4(7)
K1 K1 Bi2 8_545 . 61.3(4)
K1 K1 Bi2 8_545 5_545 86.0(5)
K1 K1 Bi2 8_545 8_544 118.1(5)
K1 K1 Bi2 8_545 8_545 59.0(4)
K1 K1 K2a 8_545 1_545 136.3(9)
K1 K1 K2a 8_545 3_555 166.8(7)
K1 K1 K2a 8_545 3_556 91.1(6)
K1 K1 K2b 8_545 1_545 116.5(8)
K1 K1 K2b 8_545 3_556 104.1(7)
K1 K1 P1 8_545 2_655 111.8(7)
K1 K1 P1 8_545 3_555 131.1(7)
K1 K1 P1 8_545 3_556 59.7(5)
K1 K1 O1 8_545 2_655 135.7(11)
K1 K1 O3 8_545 3_555 123.1(10)
K1 K1 O3 8_545 5_545 38.0(8)
K1 K1 O4 8_545 3_556 82.7(11)
K1 K1 O5 8_545 . 86.9(7)
K1 K1 O5 8_545 8_545 38.4(6)
Bi2 K1 Bi2 . 5_545 135.9(6)
Bi2 K1 Bi2 . 8_544 56.8(3)
Bi2 K1 Bi2 . 8_545 56.9(3)
Bi2 K1 K2a . 1_545 142.7(6)
Bi2 K1 K2a . 3_555 131.1(6)
Bi2 K1 K2a . 3_556 125.4(6)
Bi2 K1 K2b . 1_545 139.3(6)
Bi2 K1 K2b . 3_556 133.4(6)
Bi2 K1 P1 . 2_655 83.1(4)
Bi2 K1 P1 . 3_555 118.3(6)
Bi2 K1 P1 . 3_556 119.2(6)
Bi2 K1 O1 . 2_655 91.8(10)
Bi2 K1 O3 . 3_555 95.6(7)
Bi2 K1 O3 . 5_545 64.7(8)
Bi2 K1 O4 . 3_556 141.0(12)
Bi2 K1 O5 . . 32.6(4)
Bi2 K1 O5 . 8_545 36.8(5)
Bi2 K1 Bi2 5_545 8_544 140.2(6)
Bi2 K1 Bi2 5_545 8_545 131.1(6)
Bi2 K1 K2a 5_545 1_545 81.4(4)
Bi2 K1 K2a 5_545 3_555 85.3(4)
Bi2 K1 K2a 5_545 3_556 80.4(3)
Bi2 K1 K2b 5_545 1_545 80.2(4)
Bi2 K1 K2b 5_545 3_556 80.1(3)
Bi2 K1 P1 5_545 2_655 139.3(6)
Bi2 K1 P1 5_545 3_555 61.1(3)
Bi2 K1 P1 5_545 3_556 51.0(3)
Bi2 K1 O1 5_545 2_655 131.4(11)
Bi2 K1 O3 5_545 3_555 77.4(8)
Bi2 K1 O3 5_545 5_545 71.3(8)
Bi2 K1 O4 5_545 3_556 46.2(7)
Bi2 K1 O5 5_545 . 127.4(8)
Bi2 K1 O5 5_545 8_545 124.0(8)
Bi2 K1 Bi2 8_544 8_545 88.4(4)
Bi2 K1 K2a 8_544 1_545 97.3(7)
Bi2 K1 K2a 8_544 3_555 74.6(5)
Bi2 K1 K2a 8_544 3_556 126.3(5)
Bi2 K1 K2b 8_544 1_545 111.1(6)
Bi2 K1 K2b 8_544 3_556 119.0(6)
Bi2 K1 P1 8_544 2_655 63.8(4)
Bi2 K1 P1 8_544 3_555 79.8(5)
Bi2 K1 P1 8_544 3_556 168.3(7)
Bi2 K1 O1 8_544 2_655 51.0(8)
Bi2 K1 O3 8_544 3_555 63.0(8)
Bi2 K1 O3 8_544 5_545 107.4(9)
Bi2 K1 O4 8_544 3_556 155.8(11)
Bi2 K1 O5 8_544 . 36.1(5)
Bi2 K1 O5 8_544 8_545 87.6(6)
Bi2 K1 K2a 8_545 1_545 100.4(7)
Bi2 K1 K2a 8_545 3_555 121.3(6)
Bi2 K1 K2a 8_545 3_556 68.5(4)
Bi2 K1 K2b 8_545 1_545 86.2(6)
Bi2 K1 K2b 8_545 3_556 77.3(5)
Bi2 K1 P1 8_545 2_655 52.8(3)
Bi2 K1 P1 8_545 3_555 167.3(7)
Bi2 K1 P1 8_545 3_556 80.8(5)
Bi2 K1 O1 8_545 2_655 77.0(9)
Bi2 K1 O3 8_545 3_555 149.2(9)
Bi2 K1 O3 8_545 5_545 93.3(9)
Bi2 K1 O4 8_545 3_556 92.9(10)
Bi2 K1 O5 8_545 . 86.6(6)
Bi2 K1 O5 8_545 8_545 29.0(5)
K2a K1 K2a 1_545 3_555 32.1(7)
K2a K1 K2a 1_545 3_556 45.6(7)
K2a K1 K2b 1_545 1_545 20.0(7)
K2a K1 K2b 1_545 3_556 32.6(7)
K2a K1 P1 1_545 2_655 60.2(4)
K2a K1 P1 1_545 3_555 76.9(6)
K2a K1 P1 1_545 3_556 80.3(7)
K2a K1 O1 1_545 2_655 52.0(9)
K2a K1 O3 1_545 3_555 94.6(10)
K2a K1 O3 1_545 5_545 152.1(10)
K2a K1 O4 1_545 3_556 58.7(9)
K2a K1 O5 1_545 . 133.1(10)
K2a K1 O5 1_545 8_545 129.3(10)
K2a K1 K2a 3_555 3_556 77.7(6)
K2a K1 K2b 3_555 1_545 52.1(6)
K2a K1 K2b 3_555 3_556 64.6(6)
K2a K1 P1 3_555 2_655 69.5(4)
K2a K1 P1 3_555 3_555 51.2(4)
K2a K1 P1 3_555 3_556 107.1(6)
K2a K1 O1 3_555 2_655 48.5(9)
K2a K1 O3 3_555 3_555 64.3(8)
K2a K1 O3 3_555 5_545 145.4(10)
K2a K1 O4 3_555 3_556 84.2(10)
K2a K1 O5 3_555 . 106.2(8)
K2a K1 O5 3_555 8_545 147.2(9)
K2a K1 K2b 3_556 1_545 25.6(5)
K2a K1 K2b 3_556 3_556 13.0(5)
K2a K1 P1 3_556 2_655 63.6(4)
K2a K1 P1 3_556 3_555 115.2(5)
K2a K1 P1 3_556 3_556 45.0(3)
K2a K1 O1 3_556 2_655 76.1(9)
K2a K1 O3 3_556 3_555 137.0(8)
K2a K1 O3 3_556 5_545 121.2(10)
K2a K1 O4 3_556 3_556 35.0(7)
K2a K1 O5 3_556 . 151.8(8)
K2a K1 O5 3_556 8_545 91.9(8)
K2b K1 K2b 1_545 3_556 12.6(6)
K2b K1 P1 1_545 2_655 59.1(4)
K2b K1 P1 1_545 3_555 93.8(6)
K2b K1 P1 1_545 3_556 63.9(5)
K2b K1 O1 1_545 2_655 60.9(9)
K2b K1 O3 1_545 3_555 113.5(9)
K2b K1 O3 1_545 5_545 141.5(11)
K2b K1 O4 1_545 3_556 45.0(8)
K2b K1 O5 1_545 . 146.6(9)
K2b K1 O5 1_545 8_545 113.5(9)
K2b K1 P1 3_556 2_655 60.6(4)
K2b K1 P1 3_556 3_555 104.4(5)
K2b K1 P1 3_556 3_556 54.1(4)
K2b K1 O1 3_556 2_655 68.0(9)
K2b K1 O3 3_556 3_555 125.2(9)
K2b K1 O3 3_556 5_545 132.0(11)
K2b K1 O4 3_556 3_556 38.6(7)
K2b K1 O5 3_556 . 151.6(9)
K2b K1 O5 3_556 8_545 103.0(9)
P1 K1 P1 2_655 3_555 116.8(7)
P1 K1 P1 2_655 3_556 105.6(6)
P1 K1 O1 2_655 2_655 25.1(7)
P1 K1 O3 2_655 3_555 116.0(11)
P1 K1 O3 2_655 5_545 143.5(10)
P1 K1 O4 2_655 3_556 98.2(9)
P1 K1 O5 2_655 . 91.0(7)
P1 K1 O5 2_655 8_545 77.9(7)
P1 K1 P1 3_555 3_556 110.5(5)
P1 K1 O1 3_555 2_655 92.0(9)
P1 K1 O3 3_555 3_555 22.7(5)
P1 K1 O3 3_555 5_545 94.5(9)
P1 K1 O4 3_555 3_556 96.0(10)
P1 K1 O5 3_555 . 86.5(7)
P1 K1 O5 3_555 8_545 152.5(9)
P1 K1 O1 3_556 2_655 121.2(10)
P1 K1 O3 3_556 3_555 128.4(9)
P1 K1 O3 3_556 5_545 78.0(9)
P1 K1 O4 3_556 3_556 23.0(9)
P1 K1 O5 3_556 . 146.2(9)
P1 K1 O5 3_556 8_545 85.2(8)
O1 K1 O3 2_655 3_555 91.8(12)
O1 K1 O3 2_655 5_545 155.8(14)
O1 K1 O4 2_655 3_556 105.8(13)
O1 K1 O5 2_655 . 85.7(11)
O1 K1 O5 2_655 8_545 98.9(11)
O3 K1 O3 3_555 5_545 85.4(12)
O3 K1 O4 3_555 3_556 117.8(12)
O3 K1 O5 3_555 . 63.8(8)
O3 K1 O5 3_555 8_545 130.9(10)
O3 K1 O4 5_545 3_556 96.7(12)
O3 K1 O5 5_545 . 71.5(9)
O3 K1 O5 5_545 8_545 66.0(9)
O4 K1 O5 3_556 . 168.1(13)
O4 K1 O5 3_556 8_545 105.0(13)
O5 K1 O5 . 8_545 69.4(7)
Bi1 Bi2 K1 . . 2.0(3)
Bi1 Bi2 K1 . 5_555 130.5(3)
Bi1 Bi2 K1 . 8_544 57.9(3)
Bi1 Bi2 K1 . 8_545 60.2(3)
Bi1 Bi2 Bi2 . 2_655 94.61(2)
Bi1 Bi2 O2 . 7_554 116.6(8)
Bi1 Bi2 O5 . . 36.4(4)
Bi1 Bi2 O6 . . 93.29(3)
K1 Bi2 K1 . 5_555 131.7(4)
K1 Bi2 K1 . 8_544 59.8(5)
K1 Bi2 K1 . 8_545 59.7(5)
K1 Bi2 Bi2 . 2_655 93.3(3)
K1 Bi2 O2 . 7_554 118.3(8)
K1 Bi2 O5 . . 37.9(5)
K1 Bi2 O6 . . 92.9(3)
K1 Bi2 K1 5_555 8_544 90.7(4)
K1 Bi2 K1 5_555 8_545 84.2(4)
K1 Bi2 Bi2 5_555 2_655 134.7(3)
K1 Bi2 O2 5_555 7_554 67.6(7)
K1 Bi2 O5 5_555 . 121.7(5)
K1 Bi2 O6 5_555 . 130.3(3)
K1 Bi2 K1 8_544 8_545 88.4(4)
K1 Bi2 Bi2 8_544 2_655 122.6(3)
K1 Bi2 O2 8_544 7_554 62.9(8)
K1 Bi2 O5 8_544 . 31.1(5)
K1 Bi2 O6 8_544 . 96.4(5)
K1 Bi2 Bi2 8_545 2_655 122.5(3)
K1 Bi2 O2 8_545 7_554 138.3(5)
K1 Bi2 O5 8_545 . 89.7(5)
K1 Bi2 O6 8_545 . 144.9(4)
Bi2 Bi2 O2 2_655 7_554 99.0(4)
Bi2 Bi2 O5 2_655 . 96.4(4)
Bi2 Bi2 O6 2_655 . 30.5(4)
O2 Bi2 O5 7_554 . 80.5(8)
O2 Bi2 O6 7_554 . 72.3(6)
O5 Bi2 O6 . . 77.6(5)
Bi1 K2a Bi1 1_565 2_655 178.8(11)
Bi1 K2a K1 1_565 1_565 2.4(4)
Bi1 K2a K1 1_565 2_655 176.7(10)
Bi1 K2a K1 1_565 3_665 88.8(4)
Bi1 K2a K1 1_565 3_666 88.3(4)
Bi1 K2a K1 1_565 4_555 91.8(4)
Bi1 K2a K1 1_565 4_556 90.9(5)
Bi1 K2a K2a 1_565 3_565 90.6(5)
Bi1 K2a K2a 1_565 3_566 89.4(5)
Bi1 K2a K2b 1_565 1_554 90.6(5)
Bi1 K2a K2b 1_565 . 89.4(5)
Bi1 K2a K2b 1_565 3_565 90.6(5)
Bi1 K2a K2b 1_565 3_566 89.4(5)
Bi1 K2a P1 1_565 . 124.56(18)
Bi1 K2a P1 1_565 2_665 55.22(7)
Bi1 K2a O1 1_565 . 139.3(7)
Bi1 K2a O1 1_565 2_665 41.0(6)
Bi1 K2a K1 2_655 1_565 176.7(10)
Bi1 K2a K1 2_655 2_655 2.4(4)
Bi1 K2a K1 2_655 3_665 91.8(4)
Bi1 K2a K1 2_655 3_666 90.9(5)
Bi1 K2a K1 2_655 4_555 88.8(4)
Bi1 K2a K1 2_655 4_556 88.3(4)
Bi1 K2a K2a 2_655 3_565 90.6(5)
Bi1 K2a K2a 2_655 3_566 89.4(5)
Bi1 K2a K2b 2_655 1_554 90.6(5)
Bi1 K2a K2b 2_655 . 89.4(5)
Bi1 K2a K2b 2_655 3_565 90.6(5)
Bi1 K2a K2b 2_655 3_566 89.4(5)
Bi1 K2a P1 2_655 . 55.22(7)
Bi1 K2a P1 2_655 2_665 124.56(18)
Bi1 K2a O1 2_655 . 41.0(6)
Bi1 K2a O1 2_655 2_665 139.3(7)
K1 K2a K1 1_565 2_655 175.6(13)
K1 K2a K1 1_565 3_665 91.2(6)
K1 K2a K1 1_565 3_666 88.5(6)
K1 K2a K1 1_565 4_555 91.2(6)
K1 K2a K1 1_565 4_556 88.5(6)
K1 K2a K2a 1_565 3_565 92.2(7)
K1 K2a K2a 1_565 3_566 87.8(7)
K1 K2a K2b 1_565 1_554 92.2(7)
K1 K2a K2b 1_565 . 87.8(7)
K1 K2a K2b 1_565 3_565 92.2(7)
K1 K2a K2b 1_565 3_566 87.8(7)
K1 K2a P1 1_565 . 122.5(4)
K1 K2a P1 1_565 2_665 56.7(4)
K1 K2a O1 1_565 . 138.0(7)
K1 K2a O1 1_565 2_665 43.3(7)
K1 K2a K1 2_655 3_665 91.2(6)
K1 K2a K1 2_655 3_666 88.5(6)
K1 K2a K1 2_655 4_555 91.2(6)
K1 K2a K1 2_655 4_556 88.5(6)
K1 K2a K2a 2_655 3_565 92.2(7)
K1 K2a K2a 2_655 3_566 87.8(7)
K1 K2a K2b 2_655 1_554 92.2(7)
K1 K2a K2b 2_655 . 87.8(7)
K1 K2a K2b 2_655 3_565 92.2(7)
K1 K2a K2b 2_655 3_566 87.8(7)
K1 K2a P1 2_655 . 56.7(4)
K1 K2a P1 2_655 2_665 122.5(4)
K1 K2a O1 2_655 . 43.3(7)
K1 K2a O1 2_655 2_665 138.0(7)
K1 K2a K1 3_665 3_666 77.7(4)
K1 K2a K1 3_665 4_555 111.5(9)
K1 K2a K1 3_665 4_556 170.8(8)
K1 K2a K2a 3_665 3_565 55.7(5)
K1 K2a K2a 3_665 3_566 124.3(5)
K1 K2a K2b 3_665 1_554 55.7(5)
K1 K2a K2b 3_665 . 124.3(5)
K1 K2a K2b 3_665 3_565 55.7(5)
K1 K2a K2b 3_665 3_566 124.3(5)
K1 K2a P1 3_665 . 140.1(7)
K1 K2a P1 3_665 2_665 53.3(4)
K1 K2a O1 3_665 . 114.7(10)
K1 K2a O1 3_665 2_665 49.6(7)
K1 K2a K1 3_666 4_555 170.8(8)
K1 K2a K1 3_666 4_556 93.2(7)
K1 K2a K2a 3_666 3_565 133.4(4)
K1 K2a K2a 3_666 3_566 46.6(4)
K1 K2a K2b 3_666 1_554 133.4(4)
K1 K2a K2b 3_666 . 46.6(4)
K1 K2a K2b 3_666 3_565 133.4(4)
K1 K2a K2b 3_666 3_566 46.6(4)
K1 K2a P1 3_666 . 119.8(8)
K1 K2a P1 3_666 2_665 45.3(4)
K1 K2a O1 3_666 . 127.5(9)
K1 K2a O1 3_666 2_665 70.8(7)
K1 K2a K1 4_555 4_556 77.7(4)
K1 K2a K2a 4_555 3_565 55.7(5)
K1 K2a K2a 4_555 3_566 124.3(5)
K1 K2a K2b 4_555 1_554 55.7(5)
K1 K2a K2b 4_555 . 124.3(5)
K1 K2a K2b 4_555 3_565 55.7(5)
K1 K2a K2b 4_555 3_566 124.3(5)
K1 K2a P1 4_555 . 53.3(4)
K1 K2a P1 4_555 2_665 140.1(7)
K1 K2a O1 4_555 . 49.6(7)
K1 K2a O1 4_555 2_665 114.7(10)
K1 K2a K2a 4_556 3_565 133.4(4)
K1 K2a K2a 4_556 3_566 46.6(4)
K1 K2a K2b 4_556 1_554 133.4(4)
K1 K2a K2b 4_556 . 46.6(4)
K1 K2a K2b 4_556 3_565 133.4(4)
K1 K2a K2b 4_556 3_566 46.6(4)
K1 K2a P1 4_556 . 45.3(4)
K1 K2a P1 4_556 2_665 119.8(8)
K1 K2a O1 4_556 . 70.8(7)
K1 K2a O1 4_556 2_665 127.5(9)
K2a K2a K2a 3_565 3_566 180.0(5)
K2a K2a K2b 3_565 1_554 0.0(5)
K2a K2a K2b 3_565 . 180.0(5)
K2a K2a K2b 3_565 3_565 0.0(5)
K2a K2a K2b 3_565 3_566 180.0(5)
K2a K2a P1 3_565 . 98.7(6)
K2a K2a P1 3_565 2_665 98.7(6)
K2a K2a O1 3_565 . 78.2(9)
K2a K2a O1 3_565 2_665 78.2(9)
K2a K2a K2b 3_566 1_554 180.0(5)
K2a K2a K2b 3_566 . 0.0(5)
K2a K2a K2b 3_566 3_565 180.0(5)
K2a K2a K2b 3_566 3_566 0.0(5)
K2a K2a P1 3_566 . 81.3(6)
K2a K2a P1 3_566 2_665 81.3(6)
K2a K2a O1 3_566 . 101.8(9)
K2a K2a O1 3_566 2_665 101.8(9)
K2b K2a K2b 1_554 . 180.0(5)
K2b K2a K2b 1_554 3_565 0.0(5)
K2b K2a K2b 1_554 3_566 180.0(5)
K2b K2a P1 1_554 . 98.7(6)
K2b K2a P1 1_554 2_665 98.7(6)
K2b K2a O1 1_554 . 78.2(9)
K2b K2a O1 1_554 2_665 78.2(9)
K2b K2a K2b . 3_565 180.0(5)
K2b K2a K2b . 3_566 0.0(5)
K2b K2a P1 . . 81.3(6)
K2b K2a P1 . 2_665 81.3(6)
K2b K2a O1 . . 101.8(9)
K2b K2a O1 . 2_665 101.8(9)
K2b K2a K2b 3_565 3_566 180.0(5)
K2b K2a P1 3_565 . 98.7(6)
K2b K2a P1 3_565 2_665 98.7(6)
K2b K2a O1 3_565 . 78.2(9)
K2b K2a O1 3_565 2_665 78.2(9)
K2b K2a P1 3_566 . 81.3(6)
K2b K2a P1 3_566 2_665 81.3(6)
K2b K2a O1 3_566 . 101.8(9)
K2b K2a O1 3_566 2_665 101.8(9)
P1 K2a P1 . 2_665 162.7(12)
P1 K2a O1 . . 25.6(5)
P1 K2a O1 . 2_665 164.5(6)
P1 K2a O1 2_665 . 164.5(6)
P1 K2a O1 2_665 2_665 25.6(5)
O1 K2a O1 . 2_665 156.5(16)
Bi1 K2b Bi1 1_565 2_655 144.4(8)
Bi1 K2b Bi1 1_565 3_666 98.65(10)
Bi1 K2b Bi1 1_565 4_556 98.65(10)
Bi1 K2b K1 1_565 1_565 1.7(3)
Bi1 K2b K1 1_565 2_655 144.3(9)
Bi1 K2b K1 1_565 3_666 97.4(3)
Bi1 K2b K1 1_565 4_556 100.4(3)
Bi1 K2b K2a 1_565 . 72.2(4)
Bi1 K2b K2a 1_565 1_556 107.8(4)
Bi1 K2b K2a 1_565 3_565 72.2(4)
Bi1 K2b K2a 1_565 3_566 107.8(4)
Bi1 K2b K2b 1_565 3_565 72.2(4)
Bi1 K2b K2b 1_565 3_566 107.8(4)
Bi1 K2b P1 1_565 . 118.0(4)
Bi1 K2b P1 1_565 2_665 53.06(14)
Bi1 K2b O4 1_565 . 126.6(10)
Bi1 K2b O4 1_565 2_665 61.5(9)
Bi1 K2b O4 1_565 3_566 43.9(9)
Bi1 K2b O4 1_565 4_656 144.8(10)
Bi1 K2b Bi1 2_655 3_666 98.65(10)
Bi1 K2b Bi1 2_655 4_556 98.65(10)
Bi1 K2b K1 2_655 1_565 144.3(9)
Bi1 K2b K1 2_655 2_655 1.7(3)
Bi1 K2b K1 2_655 3_666 100.4(3)
Bi1 K2b K1 2_655 4_556 97.4(3)
Bi1 K2b K2a 2_655 . 72.2(4)
Bi1 K2b K2a 2_655 1_556 107.8(4)
Bi1 K2b K2a 2_655 3_565 72.2(4)
Bi1 K2b K2a 2_655 3_566 107.8(4)
Bi1 K2b K2b 2_655 3_565 72.2(4)
Bi1 K2b K2b 2_655 3_566 107.8(4)
Bi1 K2b P1 2_655 . 53.06(14)
Bi1 K2b P1 2_655 2_665 118.0(4)
Bi1 K2b O4 2_655 . 61.5(9)
Bi1 K2b O4 2_655 2_665 126.6(10)
Bi1 K2b O4 2_655 3_566 144.8(10)
Bi1 K2b O4 2_655 4_656 43.9(9)
Bi1 K2b Bi1 3_666 4_556 121.1(7)
Bi1 K2b K1 3_666 1_565 100.2(3)
Bi1 K2b K1 3_666 2_655 97.1(4)
Bi1 K2b K1 3_666 3_666 1.8(3)
Bi1 K2b K1 3_666 4_556 120.1(7)
Bi1 K2b K2a 3_666 . 119.5(3)
Bi1 K2b K2a 3_666 1_556 60.5(3)
Bi1 K2b K2a 3_666 3_565 119.5(3)
Bi1 K2b K2a 3_666 3_566 60.5(3)
Bi1 K2b K2b 3_666 3_565 119.5(3)
Bi1 K2b K2b 3_666 3_566 60.5(3)
Bi1 K2b P1 3_666 . 143.3(4)
Bi1 K2b P1 3_666 2_665 53.92(15)
Bi1 K2b O4 3_666 . 127.0(11)
Bi1 K2b O4 3_666 2_665 37.3(9)
Bi1 K2b O4 3_666 3_566 114.6(10)
Bi1 K2b O4 3_666 4_656 55.1(9)
Bi1 K2b K1 4_556 1_565 97.1(4)
Bi1 K2b K1 4_556 2_655 100.2(3)
Bi1 K2b K1 4_556 3_666 120.1(7)
Bi1 K2b K1 4_556 4_556 1.8(3)
Bi1 K2b K2a 4_556 . 119.5(3)
Bi1 K2b K2a 4_556 1_556 60.5(3)
Bi1 K2b K2a 4_556 3_565 119.5(3)
Bi1 K2b K2a 4_556 3_566 60.5(3)
Bi1 K2b K2b 4_556 3_565 119.5(3)
Bi1 K2b K2b 4_556 3_566 60.5(3)
Bi1 K2b P1 4_556 . 53.92(15)
Bi1 K2b P1 4_556 2_665 143.3(4)
Bi1 K2b O4 4_556 . 37.3(9)
Bi1 K2b O4 4_556 2_665 127.0(11)
Bi1 K2b O4 4_556 3_566 55.1(9)
Bi1 K2b O4 4_556 4_656 114.6(10)
K1 K2b K1 1_565 2_655 144.3(10)
K1 K2b K1 1_565 3_666 98.9(5)
K1 K2b K1 1_565 4_556 98.9(5)
K1 K2b K2a 1_565 . 72.2(6)
K1 K2b K2a 1_565 1_556 107.8(6)
K1 K2b K2a 1_565 3_565 72.2(6)
K1 K2b K2a 1_565 3_566 107.8(6)
K1 K2b K2b 1_565 3_565 72.2(6)
K1 K2b K2b 1_565 3_566 107.8(6)
K1 K2b P1 1_565 . 116.4(5)
K1 K2b P1 1_565 2_665 54.8(4)
K1 K2b O4 1_565 . 124.9(10)
K1 K2b O4 1_565 2_665 63.1(9)
K1 K2b O4 1_565 3_566 42.5(9)
K1 K2b O4 1_565 4_656 146.5(10)
K1 K2b K1 2_655 3_666 98.9(5)
K1 K2b K1 2_655 4_556 98.9(5)
K1 K2b K2a 2_655 . 72.2(6)
K1 K2b K2a 2_655 1_556 107.8(6)
K1 K2b K2a 2_655 3_565 72.2(6)
K1 K2b K2a 2_655 3_566 107.8(6)
K1 K2b K2b 2_655 3_565 72.2(6)
K1 K2b K2b 2_655 3_566 107.8(6)
K1 K2b P1 2_655 . 54.8(4)
K1 K2b P1 2_655 2_665 116.4(5)
K1 K2b O4 2_655 . 63.1(9)
K1 K2b O4 2_655 2_665 124.9(10)
K1 K2b O4 2_655 3_566 146.5(10)
K1 K2b O4 2_655 4_656 42.5(9)
K1 K2b K1 3_666 4_556 119.2(8)
K1 K2b K2a 3_666 . 120.4(5)
K1 K2b K2a 3_666 1_556 59.6(5)
K1 K2b K2a 3_666 3_565 120.4(5)
K1 K2b K2a 3_666 3_566 59.6(5)
K1 K2b K2b 3_666 3_565 120.4(5)
K1 K2b K2b 3_666 3_566 59.6(5)
K1 K2b P1 3_666 . 144.4(5)
K1 K2b P1 3_666 2_665 53.5(4)
K1 K2b O4 3_666 . 127.4(11)
K1 K2b O4 3_666 2_665 36.2(9)
K1 K2b O4 3_666 3_566 112.8(10)
K1 K2b O4 3_666 4_656 56.8(10)
K1 K2b K2a 4_556 . 120.4(5)
K1 K2b K2a 4_556 1_556 59.6(5)
K1 K2b K2a 4_556 3_565 120.4(5)
K1 K2b K2a 4_556 3_566 59.6(5)
K1 K2b K2b 4_556 3_565 120.4(5)
K1 K2b K2b 4_556 3_566 59.6(5)
K1 K2b P1 4_556 . 53.5(4)
K1 K2b P1 4_556 2_665 144.4(5)
K1 K2b O4 4_556 . 36.2(9)
K1 K2b O4 4_556 2_665 127.4(11)
K1 K2b O4 4_556 3_566 56.8(10)
K1 K2b O4 4_556 4_656 112.8(10)
K2a K2b K2a . 1_556 180.0(5)
K2a K2b K2a . 3_565 0.0(5)
K2a K2b K2a . 3_566 180.0(5)
K2a K2b K2b . 3_565 0.0(5)
K2a K2b K2b . 3_566 180.0(5)
K2a K2b P1 . . 77.5(5)
K2a K2b P1 . 2_665 77.5(5)
K2a K2b O4 . . 101.3(9)
K2a K2b O4 . 2_665 101.3(9)
K2a K2b O4 . 3_566 99.1(9)
K2a K2b O4 . 4_656 99.1(9)
K2a K2b K2a 1_556 3_565 180.0(5)
K2a K2b K2a 1_556 3_566 0.0(5)
K2a K2b K2b 1_556 3_565 180.0(5)
K2a K2b K2b 1_556 3_566 0.0(5)
K2a K2b P1 1_556 . 102.5(5)
K2a K2b P1 1_556 2_665 102.5(5)
K2a K2b O4 1_556 . 78.7(9)
K2a K2b O4 1_556 2_665 78.7(9)
K2a K2b O4 1_556 3_566 80.9(9)
K2a K2b O4 1_556 4_656 80.9(9)
K2a K2b K2a 3_565 3_566 180.0(5)
K2a K2b K2b 3_565 3_565 0.0(5)
K2a K2b K2b 3_565 3_566 180.0(5)
K2a K2b P1 3_565 . 77.5(5)
K2a K2b P1 3_565 2_665 77.5(5)
K2a K2b O4 3_565 . 101.3(9)
K2a K2b O4 3_565 2_665 101.3(9)
K2a K2b O4 3_565 3_566 99.1(9)
K2a K2b O4 3_565 4_656 99.1(9)
K2a K2b K2b 3_566 3_565 180.0(5)
K2a K2b K2b 3_566 3_566 0.0(5)
K2a K2b P1 3_566 . 102.5(5)
K2a K2b P1 3_566 2_665 102.5(5)
K2a K2b O4 3_566 . 78.7(9)
K2a K2b O4 3_566 2_665 78.7(9)
K2a K2b O4 3_566 3_566 80.9(9)
K2a K2b O4 3_566 4_656 80.9(9)
K2b K2b K2b 3_565 3_566 180.0(5)
K2b K2b P1 3_565 . 77.5(5)
K2b K2b P1 3_565 2_665 77.5(5)
K2b K2b O4 3_565 . 101.3(9)
K2b K2b O4 3_565 2_665 101.3(9)
K2b K2b O4 3_565 3_566 99.1(9)
K2b K2b O4 3_565 4_656 99.1(9)
K2b K2b P1 3_566 . 102.5(5)
K2b K2b P1 3_566 2_665 102.5(5)
K2b K2b O4 3_566 . 78.7(9)
K2b K2b O4 3_566 2_665 78.7(9)
K2b K2b O4 3_566 3_566 80.9(9)
K2b K2b O4 3_566 4_656 80.9(9)
P1 K2b P1 . 2_665 155.0(9)
P1 K2b O4 . . 23.8(7)
P1 K2b O4 . 2_665 178.9(13)
P1 K2b O4 . 3_566 92.0(9)
P1 K2b O4 . 4_656 91.9(10)
P1 K2b O4 2_665 . 178.9(13)
P1 K2b O4 2_665 2_665 23.8(7)
P1 K2b O4 2_665 3_566 91.9(10)
P1 K2b O4 2_665 4_656 92.0(9)
O4 K2b O4 . 2_665 157.3(15)
O4 K2b O4 . 3_566 88.2(13)
O4 K2b O4 . 4_656 88.2(13)
O4 K2b O4 2_665 3_566 88.2(13)
O4 K2b O4 2_665 4_656 88.2(13)
O4 K2b O4 3_566 4_656 161.9(15)
K1 P1 K1 2_655 4_555 109.7(5)
K1 P1 K1 2_655 4_556 122.5(5)
K1 P1 K2a 2_655 . 63.1(3)
K1 P1 K2b 2_655 . 66.1(4)
K1 P1 O1 2_655 . 42.9(11)
K1 P1 O2 2_655 . 91.9(13)
K1 P1 O3 2_655 . 149.7(12)
K1 P1 O4 2_655 . 82.1(18)
K1 P1 K1 4_555 4_556 110.5(5)
K1 P1 K2a 4_555 . 75.5(6)
K1 P1 K2b 4_555 . 93.1(5)
K1 P1 O1 4_555 . 66.9(11)
K1 P1 O2 4_555 . 123.2(11)
K1 P1 O3 4_555 . 40.6(11)
K1 P1 O4 4_555 . 129.0(13)
K1 P1 K2a 4_556 . 89.7(6)
K1 P1 K2b 4_556 . 72.3(5)
K1 P1 O1 4_556 . 142.5(14)
K1 P1 O2 4_556 . 98.7(11)
K1 P1 O3 4_556 . 76.4(11)
K1 P1 O4 4_556 . 40.5(17)
K2a P1 K2b . . 21.1(8)
K2a P1 O1 . . 52.9(14)
K2a P1 O2 . . 153.9(13)
K2a P1 O3 . . 96.4(13)
K2a P1 O4 . . 66.3(13)
K2b P1 O1 . . 70.5(13)
K2b P1 O2 . . 142.8(11)
K2b P1 O3 . . 103.3(13)
K2b P1 O4 . . 45.2(12)
O1 P1 O2 . . 114.0(17)
O1 P1 O3 . . 107.3(15)
O1 P1 O4 . . 109.9(19)
O2 P1 O3 . . 109.6(18)
O2 P1 O4 . . 105.0(14)
O3 P1 O4 . . 111(2)
K1 O1 K2a 2_655 . 84.7(11)
K1 O1 P1 2_655 . 112.1(14)
K2a O1 P1 . . 101.6(16)
Bi2 O2 P1 7_555 . 114.1(12)
Bi1 O3 K1 5_555 4_555 104.6(9)
Bi1 O3 K1 5_555 5_555 6.6(5)
Bi1 O3 P1 5_555 . 134.0(18)
K1 O3 K1 4_555 5_555 103.7(11)
K1 O3 P1 4_555 . 116.7(13)
K1 O3 P1 5_555 . 131.5(18)
K1 O4 K2b 4_556 . 105.2(12)
K1 O4 K2b 4_556 3_566 92.5(11)
K1 O4 P1 4_556 . 117(2)
K2b O4 K2b . 3_566 20.4(9)
K2b O4 P1 . . 111.0(16)
K2b O4 P1 3_566 . 131.4(18)
Bi1 O5 Bi1 . 8_544 107.2(6)
Bi1 O5 K1 . . 2.7(5)
Bi1 O5 K1 . 8_544 106.1(8)
Bi1 O5 Bi2 . . 107.4(6)
Bi1 O5 K1 8_544 . 106.9(8)
Bi1 O5 K1 8_544 8_544 7.0(5)
Bi1 O5 Bi2 8_544 . 125.0(7)
K1 O5 K1 . 8_544 106.2(9)
K1 O5 Bi2 . . 109.4(8)
K1 O5 Bi2 8_544 . 119.9(8)
Bi2 O6 Bi2 . 2_655 119.0(8)

loop_
_geom_bond_atom_site_label_1
_geom_bond_atom_site_label_2
_geom_bond_site_symmetry_2
_geom_bond_distance
Bi1 Bi1 8_544 3.6397(13)
Bi1 Bi1 8_545 3.6397(13)
Bi1 K1 . 0.332(19)
Bi1 K1 8_544 3.75(2)
Bi1 K1 8_545 3.89(2)
Bi1 Bi2 . 3.6629(9)
Bi1 K2a 1_545 3.7788(8)
Bi1 K2b 1_545 3.969(9)
Bi1 K2b 3_556 4.340(14)
Bi1 O3 5_545 2.38(2)
Bi1 O5 . 2.276(15)
Bi1 O5 8_545 2.247(16)
K1 K1 8_544 4.00(3)
K1 K1 8_545 4.00(3)
K1 Bi2 . 3.969(18)
K1 Bi2 5_545 4.17(2)
K1 Bi2 8_544 4.07(2)
K1 Bi2 8_545 4.06(2)
K1 K2a 1_545 3.484(19)
K1 K2a 3_555 4.21(3)
K1 K2a 3_556 4.79(3)
K1 K2b 1_545 3.66(2)
K1 K2b 3_556 4.04(3)
K1 P1 2_655 3.27(2)
K1 P1 3_555 3.49(2)
K1 P1 3_556 3.40(2)
K1 O1 2_655 2.40(3)
K1 O3 3_555 2.54(4)
K1 O3 5_545 2.55(3)
K1 O4 3_556 2.47(4)
K1 O5 . 2.59(3)
K1 O5 8_545 2.42(3)
Bi2 Bi2 2_655 3.7144(7)
Bi2 O2 7_554 2.40(3)
Bi2 O5 . 2.268(15)
Bi2 O6 . 2.155(9)
K2a K2a 3_565 2.24(5)
K2a K2a 3_566 3.43(5)
K2a K2b 1_554 4.41(5)
K2a K2b . 1.25(5)
K2a K2b 3_565 3.49(5)
K2a K2b 3_566 2.17(5)
K2a P1 . 3.390(7)
K2a P1 2_665 3.390(7)
K2a O1 . 2.76(4)
K2a O1 2_665 2.76(4)
K2b K2b 3_565 4.74(4)
K2b K2b 3_566 0.92(4)
K2b P1 . 3.432(7)
K2b P1 2_665 3.432(7)
K2b O4 . 2.61(3)
K2b O4 2_665 2.61(3)
K2b O4 3_566 2.59(3)
K2b O4 4_656 2.59(3)
P1 O1 . 1.49(3)
P1 O2 . 1.531(19)
P1 O3 . 1.51(2)
P1 O4 . 1.48(3)
